data_7122354
loop_
_publ_author_name
'Hickson, James R.'
'Horsewill, Samuel J.'
'McGuire, Jake'
'Wilson, Claire'
'Sproules, Stephen'
'Farnaby, Joy H.'

_publ_section_title
;
 The semiquinone radical anion of 1,10-phenanthroline-5,6-dione: synthesis
 and rare earth coordination chemistry.
;
_journal_issue 80
_journal_name_full 'Chemical communications (Cambridge, England)'
_journal_page_first 11284
_journal_page_last 11287
_journal_paper_doi 10.1039/c8cc05591b
_journal_volume 54
_journal_year 2018
_chemical_formula_moiety 'C10 H10 Co, C12 H6 N2 O2'
_chemical_formula_sum 'C22 H16 Co N2 O2'
_chemical_formula_weight 399.30
_space_group_crystal_system monoclinic
_space_group_IT_number 15
_space_group_name_Hall '-C 2yc'
_space_group_name_H-M_alt 'C 1 2/c 1'
_symmetry_space_group_name_Hall '-C 2yc'
_symmetry_space_group_name_H-M 'C 1 2/c 1'
_atom_sites_solution_hydrogens geom
_atom_sites_solution_primary dual
_audit_creation_date 2018-06-18
_audit_creation_method
;
Olex2 1.2
(compiled 2018.05.29 svn.r3508 for OlexSys, GUI svn.r5506)
;
_audit_update_record
;
2018-07-06 deposited with the CCDC.
2018-09-18 downloaded from the CCDC.
;
_cell_angle_alpha 90
_cell_angle_beta 110.199(2)
_cell_angle_gamma 90
_cell_formula_units_Z 32
_cell_length_a 40.770(2)
_cell_length_b 8.4491(4)
_cell_length_c 43.181(2)
_cell_measurement_reflns_used 9900
_cell_measurement_temperature 150
_cell_measurement_theta_max 28.24
_cell_measurement_theta_min 2.73
_cell_volume 13959.8(12)
_computing_cell_refinement 'SAINT V8.37A (Bruker-AXS, 2016)'
_computing_data_collection 'APEX3 Ver. 2016.9-0 (Bruker-AXS, 2016)'
_computing_data_reduction 'APEX3 Ver. 2016.9-0 (Bruker-AXS, 2016)'
_computing_molecular_graphics 'Olex2 (Dolomanov et al., 2009)'
_computing_publication_material 'Olex2 (Dolomanov et al., 2009)'
_computing_structure_refinement 'ShelXL (Sheldrick, 2015)'
_computing_structure_solution 'ShelXT (Sheldrick, 2015)'
_diffrn_ambient_temperature 150
_diffrn_detector 'charge integrating pixel array detector'
_diffrn_detector_area_resol_mean 7.4074
_diffrn_detector_type 'Bruker PHOTON II'
_diffrn_measured_fraction_theta_full 0.999
_diffrn_measured_fraction_theta_max 0.996
_diffrn_measurement_device 'four-circle diffractometer'
_diffrn_measurement_device_type 'Bruker D8 VENTURE'
_diffrn_measurement_method '\f and \w scans'
_diffrn_radiation_collimation 'focusing mirrors'
_diffrn_radiation_monochromator 'multilayer mirror optics'
_diffrn_radiation_type MoK\a
_diffrn_radiation_wavelength 0.71073
_diffrn_reflns_av_R_equivalents 0.0666
_diffrn_reflns_av_unetI/netI 0.0586
_diffrn_reflns_Laue_measured_fraction_full 0.999
_diffrn_reflns_Laue_measured_fraction_max 0.996
_diffrn_reflns_limit_h_max 53
_diffrn_reflns_limit_h_min -54
_diffrn_reflns_limit_k_max 9
_diffrn_reflns_limit_k_min -11
_diffrn_reflns_limit_l_max 57
_diffrn_reflns_limit_l_min -53
_diffrn_reflns_number 76973
_diffrn_reflns_point_group_measured_fraction_full 0.999
_diffrn_reflns_point_group_measured_fraction_max 0.996
_diffrn_reflns_theta_full 25.242
_diffrn_reflns_theta_max 28.303
_diffrn_reflns_theta_min 2.370
_diffrn_source 'microfocus sealed tube'
_diffrn_source_type 'INCOATEC I\ms 3.0'
_diffrn_standards_number 0
_exptl_absorpt_coefficient_mu 1.003
_exptl_absorpt_correction_T_max 0.7457
_exptl_absorpt_correction_T_min 0.6470
_exptl_absorpt_correction_type multi-scan
_exptl_absorpt_process_details
'SADABS-2016/2 (Bruker,2016/2) was used for absorption correction. wR2(int) was 0.1239 before and 0.0580 after correction. The Ratio of minimum to maximum transmission is 0.8676. The \l/2 correction factor is Not present.'
_exptl_crystal_colour purple
_exptl_crystal_density_diffrn 1.520
_exptl_crystal_description shard
_exptl_crystal_F_000 6560
_exptl_crystal_size_max 0.19
_exptl_crystal_size_mid 0.06
_exptl_crystal_size_min 0.03
_refine_diff_density_max 1.191
_refine_diff_density_min -0.469
_refine_diff_density_rms 0.093
_refine_ls_extinction_method none
_refine_ls_goodness_of_fit_ref 1.087
_refine_ls_hydrogen_treatment constr
_refine_ls_matrix_type full
_refine_ls_number_parameters 973
_refine_ls_number_reflns 17302
_refine_ls_number_restraints 0
_refine_ls_restrained_S_all 1.087
_refine_ls_R_factor_all 0.0980
_refine_ls_R_factor_gt 0.0631
_refine_ls_shift/su_max 0.002
_refine_ls_shift/su_mean 0.000
_refine_ls_structure_factor_coef Fsqd
_refine_ls_weighting_details 'w=1/[\s^2^(Fo^2^)+(0.0591P)^2^+11.6597P] where P=(Fo^2^+2Fc^2^)/3'
_refine_ls_weighting_scheme calc
_refine_ls_wR_factor_gt 0.1293
_refine_ls_wR_factor_ref 0.1425
_reflns_Friedel_coverage 0.000
_reflns_number_gt 12054
_reflns_number_total 17302
_reflns_threshold_expression 'I > 2\s(I)'
_cod_data_source_file c8cc05591b2.cif
_cod_data_source_block CoCp2pd
_cod_depositor_comments 'Adding full bibliography for 7122354--7122355.cif.'
_cod_original_cell_volume 13959.7(13)
_cod_database_code 7122354
_shelx_shelxl_version_number 2018/1
_shelx_space_group_comment
;
The symmetry employed for this shelxl refinement is uniquely defined
by the following loop, which should always be used as a source of
symmetry information in preference to the above space-group names.
They are only intended as comments.
;
_shelx_estimated_absorpt_t_max 0.971
_shelx_estimated_absorpt_t_min 0.832
_olex2_refinement_description
;
1. Fixed Uiso
 At 1.2 times of:
  All C(H) groups
2.a Aromatic/amide H refined with riding coordinates:
 C101(H101), C102(H102), C103(H103), C104(H104), C105(H105), C106(H106),
 C107(H107), C108(H108), C109(H109), C110(H110), C111(H111), C112(H112),
 C113(H113), C114(H114), C115(H115), C116(H116), C117(H117), C118(H118),
 C119(H119), C120(H120), C121(H121), C122(H122), C123(H123), C124(H124),
 C125(H125), C126(H126), C127(H127), C128(H128), C129(H129), C130(H130),
 C131(H131), C132(H132), C133(H133), C134(H134), C135(H135), C136(H136),
 C137(H137), C138(H138), C139(H139), C140(H140), C1(H1), C2(H2), C3(H3), C8(H8),
  C9(H9), C10(H10), C1A(H1A), C2A(H2A), C3A(H3A), C8A(H8A), C9A(H9A),
 C10A(H10A), C1B(H1B), C2B(H2B), C3B(H3B), C8B(H8B), C9B(H9B), C10B(H10B),
 C1C(H1C), C2C(H2C), C3C(H3C), C8C(H8C), C9C(H9C), C10C(H10C)
;
_olex2_submission_special_instructions 'No special instructions were received'

loop_
_space_group_symop_operation_xyz
'x, y, z'
'-x, y, -z+1/2'
'x+1/2, y+1/2, z'
'-x+1/2, y+1/2, -z+1/2'
'-x, -y, -z'
'x, -y, z-1/2'
'-x+1/2, -y+1/2, -z'
'x+1/2, -y+1/2, z-1/2'

loop_
_atom_site_label
_atom_site_type_symbol
_atom_site_fract_x
_atom_site_fract_y
_atom_site_fract_z
_atom_site_U_iso_or_equiv
_atom_site_adp_type
_atom_site_occupancy
_atom_site_site_symmetry_order
_atom_site_calc_flag
_atom_site_refinement_flags_posn
Co1 Co 0.67646(2) 0.49730(5) 0.30751(2) 0.02061(10) Uani 1 1 d .
C101 C 0.68614(9) 0.4680(4) 0.35651(8) 0.0302(8) Uani 1 1 d .
H101 H 0.669250 0.450527 0.366764 0.036 Uiso 1 1 calc R
C102 C 0.69865(8) 0.6184(4) 0.35034(8) 0.0274(7) Uani 1 1 d .
H102 H 0.691679 0.718773 0.355850 0.033 Uiso 1 1 calc R
C103 C 0.72330(8) 0.5909(4) 0.33455(9) 0.0332(8) Uani 1 1 d .
H103 H 0.735714 0.670014 0.327474 0.040 Uiso 1 1 calc R
C104 C 0.72633(9) 0.4248(5) 0.33106(9) 0.0351(8) Uani 1 1 d .
H104 H 0.741139 0.373476 0.321356 0.042 Uiso 1 1 calc R
C105 C 0.70337(9) 0.3493(4) 0.34461(8) 0.0317(8) Uani 1 1 d .
H105 H 0.700077 0.238337 0.345580 0.038 Uiso 1 1 calc R
C106 C 0.62373(8) 0.4923(4) 0.28444(8) 0.0268(7) Uani 1 1 d .
H106 H 0.606504 0.481300 0.294512 0.032 Uiso 1 1 calc R
C107 C 0.63806(8) 0.6378(4) 0.27806(7) 0.0245(7) Uani 1 1 d .
H107 H 0.631998 0.740671 0.283154 0.029 Uiso 1 1 calc R
C108 C 0.66298(9) 0.6021(4) 0.26277(8) 0.0282(7) Uani 1 1 d .
H108 H 0.676524 0.676820 0.255952 0.034 Uiso 1 1 calc R
C109 C 0.66408(9) 0.4352(4) 0.25947(8) 0.0320(8) Uani 1 1 d .
H109 H 0.678398 0.378854 0.249939 0.038 Uiso 1 1 calc R
C110 C 0.63990(8) 0.3666(4) 0.27298(8) 0.0283(7) Uani 1 1 d .
H110 H 0.635408 0.256838 0.274120 0.034 Uiso 1 1 calc R
Co2 Co 0.82401(2) 0.43423(5) 0.44135(2) 0.02018(10) Uani 1 1 d .
C111 C 0.81367(9) 0.4372(4) 0.39189(8) 0.0335(8) Uani 1 1 d .
H111 H 0.829959 0.420103 0.380937 0.040 Uiso 1 1 calc R
C112 C 0.79321(9) 0.3191(4) 0.40047(8) 0.0310(8) Uani 1 1 d .
H112 H 0.793381 0.209023 0.396084 0.037 Uiso 1 1 calc R
C113 C 0.77265(9) 0.3947(4) 0.41662(9) 0.0349(8) Uani 1 1 d .
H113 H 0.756628 0.344301 0.425014 0.042 Uiso 1 1 calc R
C114 C 0.78017(8) 0.5590(4) 0.41807(9) 0.0333(8) Uani 1 1 d .
H114 H 0.770078 0.637695 0.427707 0.040 Uiso 1 1 calc R
C115 C 0.80505(8) 0.5858(4) 0.40288(8) 0.0296(8) Uani 1 1 d .
H115 H 0.814529 0.685630 0.400340 0.036 Uiso 1 1 calc R
C116 C 0.87656(8) 0.4089(4) 0.46350(8) 0.0264(7) Uani 1 1 d .
H116 H 0.893634 0.407581 0.453096 0.032 Uiso 1 1 calc R
C117 C 0.85854(8) 0.2747(4) 0.46991(8) 0.0279(7) Uani 1 1 d .
H117 H 0.861517 0.168076 0.464432 0.034 Uiso 1 1 calc R
C118 C 0.83541(9) 0.3283(4) 0.48590(8) 0.0295(7) Uani 1 1 d .
H118 H 0.820380 0.263455 0.493073 0.035 Uiso 1 1 calc R
C119 C 0.83861(9) 0.4946(4) 0.48928(8) 0.0310(8) Uani 1 1 d .
H119 H 0.826006 0.561096 0.498954 0.037 Uiso 1 1 calc R
C120 C 0.86423(8) 0.5450(4) 0.47555(8) 0.0267(7) Uani 1 1 d .
H120 H 0.871696 0.650819 0.474645 0.032 Uiso 1 1 calc R
Co3 Co 0.57445(2) -0.06138(5) 0.31641(2) 0.02171(10) Uani 1 1 d .
C121 C 0.58935(9) -0.1466(4) 0.36293(8) 0.0308(8) Uani 1 1 d .
H121 H 0.576416 -0.217867 0.371282 0.037 Uiso 1 1 calc R
C122 C 0.58736(9) 0.0209(4) 0.36315(9) 0.0309(8) Uani 1 1 d .
H122 H 0.573041 0.081386 0.371995 0.037 Uiso 1 1 calc R
C123 C 0.61045(8) 0.0831(4) 0.34787(8) 0.0304(7) Uani 1 1 d .
H123 H 0.614060 0.191870 0.344490 0.036 Uiso 1 1 calc R
C124 C 0.62717(8) -0.0474(4) 0.33855(8) 0.0267(7) Uani 1 1 d .
H124 H 0.644022 -0.041195 0.327931 0.032 Uiso 1 1 calc R
C125 C 0.61413(8) -0.1886(4) 0.34799(7) 0.0252(7) Uani 1 1 d .
H125 H 0.620864 -0.293326 0.344830 0.030 Uiso 1 1 calc R
C126 C 0.52854(8) -0.1694(4) 0.29154(9) 0.0344(8) Uani 1 1 d .
H126 H 0.517457 -0.249220 0.299907 0.041 Uiso 1 1 calc R
C127 C 0.52363(9) -0.0042(5) 0.29313(9) 0.0371(9) Uani 1 1 d .
H127 H 0.508587 0.046466 0.302648 0.045 Uiso 1 1 calc R
C128 C 0.54524(9) 0.0726(4) 0.27793(8) 0.0325(8) Uani 1 1 d .
H128 H 0.547050 0.183687 0.275492 0.039 Uiso 1 1 calc R
C129 C 0.56361(9) -0.0450(4) 0.26704(8) 0.0335(8) Uani 1 1 d .
H129 H 0.580014 -0.027072 0.256257 0.040 Uiso 1 1 calc R
C130 C 0.55294(8) -0.1948(4) 0.27524(8) 0.0313(8) Uani 1 1 d .
H130 H 0.560816 -0.294893 0.270601 0.038 Uiso 1 1 calc R
Co4 Co 0.92646(2) -0.07572(5) 0.43287(2) 0.02055(10) Uani 1 1 d .
C131 C 0.93455(10) -0.0513(5) 0.48147(8) 0.0350(8) Uani 1 1 d .
H131 H 0.916933 -0.047255 0.491212 0.042 Uiso 1 1 calc R
C132 C 0.94884(9) 0.0807(4) 0.47002(8) 0.0333(8) Uani 1 1 d .
H132 H 0.942677 0.188481 0.471062 0.040 Uiso 1 1 calc R
C133 C 0.97374(9) 0.0233(4) 0.45685(9) 0.0359(9) Uani 1 1 d .
H133 H 0.987217 0.085724 0.447382 0.043 Uiso 1 1 calc R
C134 C 0.97517(9) -0.1442(5) 0.46023(9) 0.0378(9) Uani 1 1 d .
H134 H 0.989640 -0.213425 0.453277 0.045 Uiso 1 1 calc R
C135 C 0.95119(9) -0.1897(4) 0.47578(8) 0.0345(8) Uani 1 1 d .
H135 H 0.947020 -0.294597 0.481404 0.041 Uiso 1 1 calc R
C136 C 0.87415(8) -0.0919(4) 0.40919(8) 0.0264(7) Uani 1 1 d .
H136 H 0.856542 -0.084740 0.418902 0.032 Uiso 1 1 calc R
C137 C 0.88840(8) 0.0368(4) 0.39652(8) 0.0285(8) Uani 1 1 d .
H137 H 0.881909 0.144977 0.396220 0.034 Uiso 1 1 calc R
C138 C 0.91397(9) -0.0256(4) 0.38446(8) 0.0326(8) Uani 1 1 d .
H138 H 0.927685 0.033660 0.374738 0.039 Uiso 1 1 calc R
C139 C 0.91555(8) -0.1914(4) 0.38940(7) 0.0268(7) Uani 1 1 d .
H139 H 0.930410 -0.262901 0.383534 0.032 Uiso 1 1 calc R
C140 C 0.89095(8) -0.2317(4) 0.40469(7) 0.0244(7) Uani 1 1 d .
H140 H 0.886527 -0.335337 0.410854 0.029 Uiso 1 1 calc R
O1 O 0.64578(6) -0.0086(3) 0.26897(6) 0.0310(5) Uani 1 1 d .
O2 O 0.70052(6) -0.0306(3) 0.32849(6) 0.0329(6) Uani 1 1 d .
N1 N 0.72676(8) 0.1196(4) 0.21476(7) 0.0424(8) Uani 1 1 d .
N2 N 0.78103(8) 0.1045(5) 0.27414(7) 0.0571(11) Uani 1 1 d .
C1 C 0.70022(10) 0.1318(6) 0.18654(9) 0.0474(11) Uani 1 1 d .
H1 H 0.705253 0.159744 0.167344 0.057 Uiso 1 1 calc R
C2 C 0.66533(10) 0.1062(5) 0.18323(9) 0.0446(10) Uani 1 1 d .
H2 H 0.647223 0.116072 0.162396 0.054 Uiso 1 1 calc R
C3 C 0.65799(9) 0.0665(4) 0.21093(8) 0.0323(8) Uani 1 1 d .
H3 H 0.634502 0.049232 0.209556 0.039 Uiso 1 1 calc R
C4 C 0.68530(8) 0.0514(4) 0.24130(8) 0.0242(7) Uani 1 1 d .
C5 C 0.67720(8) 0.0120(4) 0.27078(8) 0.0238(7) Uani 1 1 d .
C6 C 0.70588(8) 0.0002(4) 0.30216(8) 0.0244(7) Uani 1 1 d .
C7 C 0.74145(8) 0.0299(4) 0.30225(8) 0.0255(7) Uani 1 1 d .
C8 C 0.76934(9) 0.0215(5) 0.33225(9) 0.0351(9) Uani 1 1 d .
H8 H 0.765526 -0.008367 0.351941 0.042 Uiso 1 1 calc R
C9 C 0.80216(10) 0.0572(6) 0.33261(9) 0.0571(13) Uani 1 1 d .
H9 H 0.821525 0.054701 0.352689 0.069 Uiso 1 1 calc R
C10 C 0.80676(10) 0.0970(7) 0.30338(10) 0.0688(17) Uani 1 1 d .
H10 H 0.829792 0.120736 0.304103 0.083 Uiso 1 1 calc R
C11 C 0.74846(8) 0.0703(5) 0.27373(8) 0.0325(8) Uani 1 1 d .
C12 C 0.71969(8) 0.0807(4) 0.24211(8) 0.0287(7) Uani 1 1 d .
O1A O 0.85153(6) -0.0978(3) 0.47626(6) 0.0321(6) Uani 1 1 d .
O2A O 0.79865(6) -0.0469(3) 0.41648(6) 0.0319(6) Uani 1 1 d .
N1A N 0.76830(8) -0.0733(4) 0.53178(7) 0.0425(8) Uani 1 1 d .
N2A N 0.71791(8) 0.0234(5) 0.47388(8) 0.0495(10) Uani 1 1 d .
C1A C 0.79340(9) -0.1172(6) 0.55958(9) 0.0473(11) Uani 1 1 d .
H1A H 0.787513 -0.126667 0.578957 0.057 Uiso 1 1 calc R
C2A C 0.82761(9) -0.1502(5) 0.56205(8) 0.0407(9) Uani 1 1 d .
H2A H 0.844507 -0.181261 0.582495 0.049 Uiso 1 1 calc R
C3A C 0.83632(8) -0.1367(4) 0.53425(8) 0.0313(8) Uani 1 1 d .
H3A H 0.859577 -0.157342 0.535259 0.038 Uiso 1 1 calc R
C4A C 0.81092(8) -0.0926(4) 0.50440(8) 0.0257(7) Uani 1 1 d .
C5A C 0.82031(8) -0.0808(4) 0.47472(8) 0.0243(7) Uani 1 1 d .
C6A C 0.79261(8) -0.0489(4) 0.44334(8) 0.0239(7) Uani 1 1 d .
C7A C 0.75737(9) -0.0157(4) 0.44372(8) 0.0269(7) Uani 1 1 d .
C8A C 0.73050(9) 0.0206(4) 0.41417(8) 0.0326(8) Uani 1 1 d .
H8A H 0.734517 0.017389 0.393775 0.039 Uiso 1 1 calc R
C9A C 0.69820(10) 0.0611(5) 0.41510(9) 0.0463(11) Uani 1 1 d .
H9A H 0.679583 0.087745 0.395444 0.056 Uiso 1 1 calc R
C10A C 0.69340(11) 0.0621(6) 0.44532(10) 0.0576(13) Uani 1 1 d .
H10A H 0.671112 0.092540 0.445714 0.069 Uiso 1 1 calc R
C11A C 0.74957(9) -0.0154(5) 0.47318(8) 0.0317(8) Uani 1 1 d .
C12A C 0.77690(8) -0.0617(4) 0.50436(8) 0.0288(7) Uani 1 1 d .
O1B O 0.45095(7) 0.4481(3) 0.20641(6) 0.0345(6) Uani 1 1 d .
O2B O 0.39613(6) 0.4546(3) 0.14669(6) 0.0329(6) Uani 1 1 d .
N1B N 0.53003(8) 0.3321(6) 0.14933(8) 0.0609(12) Uani 1 1 d .
N2B N 0.47645(8) 0.3602(5) 0.08979(7) 0.0545(10) Uani 1 1 d .
C1B C 0.55574(10) 0.3227(8) 0.17848(10) 0.0726(18) Uani 1 1 d .
H1B H 0.578515 0.298264 0.178563 0.087 Uiso 1 1 calc R
C2B C 0.55156(10) 0.3459(7) 0.20849(9) 0.0595(14) Uani 1 1 d .
H2B H 0.570834 0.335180 0.228475 0.071 Uiso 1 1 calc R
C3B C 0.51911(9) 0.3847(5) 0.20899(9) 0.0400(9) Uani 1 1 d .
H3B H 0.515649 0.403791 0.229323 0.048 Uiso 1 1 calc R
C4B C 0.49112(9) 0.3958(4) 0.17905(8) 0.0293(7) Uani 1 1 d .
C5B C 0.45589(8) 0.4287(4) 0.17940(8) 0.0259(7) Uani 1 1 d .
C6B C 0.42735(9) 0.4335(4) 0.14810(8) 0.0273(7) Uani 1 1 d .
C7B C 0.43519(8) 0.4109(4) 0.11778(8) 0.0282(7) Uani 1 1 d .
C8B C 0.40784(9) 0.4133(5) 0.08717(9) 0.0404(9) Uani 1 1 d .
H8B H 0.384433 0.428829 0.086213 0.048 Uiso 1 1 calc R
C9B C 0.41502(11) 0.3932(6) 0.05884(10) 0.0564(13) Uani 1 1 d .
H9B H 0.396921 0.397582 0.037903 0.068 Uiso 1 1 calc R
C10B C 0.44967(11) 0.3659(7) 0.06132(10) 0.0634(15) Uani 1 1 d .
H10B H 0.454435 0.350576 0.041495 0.076 Uiso 1 1 calc R
C11B C 0.46912(9) 0.3809(5) 0.11777(8) 0.0349(8) Uani 1 1 d .
C12B C 0.49798(9) 0.3708(5) 0.14979(8) 0.0370(9) Uani 1 1 d .
O1C O 0.60345(6) -0.0940(3) 0.10439(6) 0.0298(5) Uani 1 1 d .
O2C O 0.54968(6) -0.0418(3) 0.04527(6) 0.0314(6) Uani 1 1 d .
N1C N 0.51969(8) -0.1839(5) 0.15753(7) 0.0505(10) Uani 1 1 d .
N2C N 0.46649(8) -0.1146(6) 0.09978(8) 0.0663(13) Uani 1 1 d .
C1C C 0.54575(10) -0.2167(6) 0.18524(9) 0.0546(13) Uani 1 1 d .
H1C H 0.540032 -0.244393 0.204091 0.066 Uiso 1 1 calc R
C2C C 0.58088(9) -0.2133(5) 0.18852(9) 0.0442(10) Uani 1 1 d .
H2C H 0.598535 -0.239235 0.208888 0.053 Uiso 1 1 calc R
C3C C 0.58936(8) -0.1714(4) 0.16145(8) 0.0325(8) Uani 1 1 d .
H3C H 0.613165 -0.166306 0.163039 0.039 Uiso 1 1 calc R
C4C C 0.56281(8) -0.1362(4) 0.13148(8) 0.0252(7) Uani 1 1 d .
C5C C 0.57185(8) -0.0982(3) 0.10242(8) 0.0239(7) Uani 1 1 d .
C6C C 0.54367(8) -0.0670(4) 0.07146(8) 0.0235(6) Uani 1 1 d .
C7C C 0.50790(8) -0.0701(4) 0.07167(8) 0.0295(7) Uani 1 1 d .
C8C C 0.48017(9) -0.0367(5) 0.04236(9) 0.0380(9) Uani 1 1 d .
H8C H 0.484719 -0.011437 0.022787 0.046 Uiso 1 1 calc R
C9C C 0.44672(11) -0.0408(7) 0.04218(10) 0.0627(15) Uani 1 1 d .
H9C H 0.427654 -0.016567 0.022689 0.075 Uiso 1 1 calc R
C10C C 0.44106(11) -0.0814(8) 0.07132(10) 0.081(2) Uani 1 1 d .
H10C H 0.417606 -0.085693 0.070850 0.098 Uiso 1 1 calc R
C11C C 0.49965(9) -0.1078(5) 0.09984(8) 0.0394(10) Uani 1 1 d .
C12C C 0.52803(8) -0.1433(5) 0.13098(8) 0.0329(8) Uani 1 1 d .

loop_
_atom_site_aniso_label
_atom_site_aniso_U_11
_atom_site_aniso_U_22
_atom_site_aniso_U_33
_atom_site_aniso_U_23
_atom_site_aniso_U_13
_atom_site_aniso_U_12
Co1 0.0156(2) 0.0250(2) 0.0224(2) 0.00052(17) 0.00818(17) 0.00181(16)
C101 0.0304(19) 0.036(2) 0.0212(17) 0.0012(14) 0.0045(15) -0.0018(14)
C102 0.0260(17) 0.0273(18) 0.0252(16) -0.0034(14) 0.0041(13) 0.0006(13)
C103 0.0149(15) 0.037(2) 0.042(2) 0.0043(16) 0.0018(14) -0.0012(13)
C104 0.0195(17) 0.046(2) 0.036(2) 0.0025(17) 0.0054(15) 0.0079(15)
C105 0.0360(19) 0.0271(19) 0.0258(17) 0.0043(14) 0.0029(14) 0.0062(14)
C106 0.0160(16) 0.0363(19) 0.0267(18) 0.0002(14) 0.0056(13) 0.0027(13)
C107 0.0234(16) 0.0275(18) 0.0243(16) 0.0035(13) 0.0103(13) 0.0070(13)
C108 0.0297(18) 0.035(2) 0.0244(17) 0.0017(14) 0.0146(14) 0.0031(13)
C109 0.0280(18) 0.041(2) 0.0283(18) -0.0037(16) 0.0112(15) 0.0067(15)
C110 0.0234(16) 0.0258(18) 0.0314(18) -0.0038(14) 0.0041(14) -0.0006(13)
Co2 0.0157(2) 0.0238(2) 0.0228(2) -0.00223(18) 0.00900(16) -0.00148(16)
C111 0.0322(19) 0.044(2) 0.0234(17) -0.0011(16) 0.0078(14) 0.0030(16)
C112 0.0314(18) 0.0286(19) 0.0260(17) -0.0015(14) 0.0012(14) -0.0023(14)
C113 0.0204(16) 0.036(2) 0.042(2) -0.0022(16) 0.0034(15) -0.0081(13)
C114 0.0167(16) 0.0338(19) 0.045(2) -0.0054(17) 0.0055(15) 0.0046(13)
C115 0.0238(16) 0.0277(19) 0.0322(18) 0.0076(15) 0.0031(14) -0.0024(13)
C116 0.0173(15) 0.0330(19) 0.0282(17) 0.0019(14) 0.0068(13) 0.0035(12)
C117 0.0271(17) 0.0260(18) 0.0320(17) 0.0014(14) 0.0118(14) 0.0027(13)
C118 0.0333(18) 0.0313(19) 0.0267(17) 0.0020(14) 0.0139(14) -0.0062(14)
C119 0.0309(19) 0.039(2) 0.0249(18) -0.0078(15) 0.0114(15) 0.0027(15)
C120 0.0200(16) 0.0277(18) 0.0293(18) -0.0020(14) 0.0046(14) -0.0044(12)
Co3 0.0164(2) 0.0250(2) 0.0257(2) 0.00131(18) 0.00991(17) 0.00194(16)
C121 0.0328(18) 0.038(2) 0.0277(17) 0.0030(15) 0.0185(15) 0.0034(15)
C122 0.0295(19) 0.035(2) 0.034(2) -0.0070(15) 0.0178(16) 0.0067(14)
C123 0.0255(17) 0.0289(19) 0.0349(19) -0.0030(15) 0.0081(14) 0.0003(13)
C124 0.0166(15) 0.034(2) 0.0273(17) -0.0030(14) 0.0050(13) -0.0002(12)
C125 0.0200(15) 0.0286(18) 0.0253(16) 0.0029(13) 0.0055(13) 0.0062(12)
C126 0.0161(15) 0.038(2) 0.044(2) 0.0033(17) 0.0047(14) -0.0028(13)
C127 0.0204(18) 0.050(2) 0.040(2) -0.0003(18) 0.0079(16) 0.0078(15)
C128 0.0314(19) 0.0314(19) 0.0306(18) 0.0035(16) 0.0055(15) 0.0049(15)
C129 0.031(2) 0.040(2) 0.0260(18) -0.0003(15) 0.0063(15) 0.0009(15)
C130 0.0225(16) 0.034(2) 0.0319(18) -0.0075(15) 0.0019(14) 0.0013(13)
Co4 0.0164(2) 0.0224(2) 0.0238(2) 0.00105(18) 0.00818(16) -0.00006(16)
C131 0.035(2) 0.046(2) 0.0221(17) -0.0024(16) 0.0076(15) -0.0039(16)
C132 0.0339(19) 0.030(2) 0.0299(18) -0.0031(15) 0.0026(15) 0.0004(15)
C133 0.0262(19) 0.038(2) 0.038(2) 0.0009(16) 0.0046(16) -0.0087(14)
C134 0.0204(17) 0.042(2) 0.043(2) -0.0005(18) 0.0009(15) 0.0035(15)
C135 0.038(2) 0.029(2) 0.0269(17) 0.0059(15) 0.0001(15) -0.0003(15)
C136 0.0184(15) 0.0316(19) 0.0280(17) -0.0027(14) 0.0065(13) -0.0027(12)
C137 0.0225(17) 0.0251(19) 0.0323(19) 0.0025(14) 0.0025(14) 0.0017(12)
C138 0.035(2) 0.038(2) 0.0277(19) 0.0080(15) 0.0150(16) -0.0042(15)
C139 0.0305(17) 0.0314(19) 0.0242(16) -0.0030(14) 0.0168(14) 0.0001(13)
C140 0.0283(16) 0.0230(17) 0.0235(16) -0.0030(13) 0.0111(13) -0.0061(12)
O1 0.0224(12) 0.0330(13) 0.0446(15) 0.0015(11) 0.0205(11) -0.0031(9)
O2 0.0351(14) 0.0407(15) 0.0313(14) 0.0031(11) 0.0222(12) -0.0009(10)
N1 0.0266(16) 0.078(3) 0.0253(15) -0.0011(15) 0.0128(13) -0.0123(15)
N2 0.0209(16) 0.129(4) 0.0246(16) -0.0069(19) 0.0119(13) -0.0166(18)
C1 0.034(2) 0.084(3) 0.0265(19) 0.002(2) 0.0134(16) -0.008(2)
C2 0.0273(19) 0.074(3) 0.0280(19) 0.0017(19) 0.0034(15) -0.0054(18)
C3 0.0214(16) 0.043(2) 0.0322(18) -0.0042(16) 0.0086(14) -0.0052(14)
C4 0.0224(16) 0.0241(17) 0.0285(17) -0.0034(13) 0.0118(13) -0.0030(12)
C5 0.0225(16) 0.0220(16) 0.0320(18) -0.0004(13) 0.0159(14) 0.0002(12)
C6 0.0248(17) 0.0271(17) 0.0275(17) -0.0019(14) 0.0170(14) 0.0027(13)
C7 0.0232(17) 0.033(2) 0.0255(17) -0.0042(13) 0.0153(14) 0.0012(12)
C8 0.030(2) 0.056(3) 0.0214(18) -0.0028(16) 0.0123(15) 0.0048(16)
C9 0.027(2) 0.118(4) 0.0211(19) -0.006(2) 0.0016(16) 0.003(2)
C10 0.021(2) 0.156(6) 0.031(2) -0.012(3) 0.0103(17) -0.021(2)
C11 0.0213(17) 0.055(2) 0.0246(17) -0.0060(16) 0.0125(14) -0.0056(15)
C12 0.0237(16) 0.046(2) 0.0205(16) -0.0075(15) 0.0126(13) -0.0064(14)
O1A 0.0295(13) 0.0284(14) 0.0470(15) 0.0048(11) 0.0242(11) 0.0039(9)
O2A 0.0419(15) 0.0338(14) 0.0290(13) 0.0020(10) 0.0239(11) 0.0038(10)
N1A 0.0236(15) 0.084(3) 0.0238(15) -0.0047(16) 0.0134(12) -0.0071(15)
N2A 0.0209(17) 0.102(3) 0.0270(17) 0.0013(17) 0.0103(14) 0.0018(16)
C1A 0.030(2) 0.092(4) 0.0223(18) -0.0031(19) 0.0120(15) -0.009(2)
C2A 0.0277(18) 0.067(3) 0.0244(17) 0.0012(18) 0.0058(15) -0.0051(17)
C3A 0.0200(16) 0.039(2) 0.0346(18) -0.0046(16) 0.0095(14) -0.0068(14)
C4A 0.0243(16) 0.0271(18) 0.0289(17) -0.0039(14) 0.0131(13) -0.0064(12)
C5A 0.0263(16) 0.0176(16) 0.0347(18) -0.0002(13) 0.0177(14) -0.0020(12)
C6A 0.0289(17) 0.0196(16) 0.0299(17) -0.0029(13) 0.0187(14) -0.0044(12)
C7A 0.0244(17) 0.0335(19) 0.0275(18) -0.0024(14) 0.0149(14) -0.0071(13)
C8A 0.035(2) 0.045(2) 0.0220(17) -0.0004(15) 0.0151(15) -0.0094(15)
C9A 0.0249(19) 0.082(3) 0.0264(19) 0.007(2) 0.0022(16) -0.0052(19)
C10A 0.025(2) 0.111(4) 0.038(2) 0.003(2) 0.0125(18) 0.004(2)
C11A 0.0199(17) 0.055(2) 0.0240(18) -0.0027(15) 0.0126(14) -0.0075(14)
C12A 0.0206(16) 0.045(2) 0.0227(16) -0.0045(15) 0.0100(13) -0.0077(14)
O1B 0.0409(15) 0.0397(15) 0.0320(13) -0.0019(11) 0.0241(12) 0.0017(11)
O2B 0.0270(13) 0.0314(14) 0.0475(15) 0.0004(11) 0.0223(11) 0.0053(10)
N1B 0.0217(16) 0.136(4) 0.0284(17) 0.013(2) 0.0134(13) 0.0150(19)
N2B 0.0323(18) 0.111(3) 0.0238(16) 0.0096(18) 0.0149(14) 0.0205(19)
C1B 0.022(2) 0.164(6) 0.036(2) 0.022(3) 0.0151(17) 0.017(3)
C2B 0.027(2) 0.123(4) 0.026(2) 0.016(2) 0.0067(16) -0.001(2)
C3B 0.034(2) 0.065(3) 0.0243(18) 0.0039(17) 0.0151(15) -0.0048(17)
C4B 0.0262(17) 0.039(2) 0.0286(17) 0.0036(15) 0.0167(14) -0.0009(14)
C5B 0.0292(17) 0.0241(17) 0.0317(17) 0.0008(14) 0.0199(14) 0.0002(13)
C6B 0.0306(17) 0.0190(16) 0.0392(19) 0.0033(14) 0.0209(15) 0.0043(13)
C7B 0.0243(16) 0.034(2) 0.0285(17) 0.0034(14) 0.0120(13) 0.0054(13)
C8B 0.0271(18) 0.054(3) 0.041(2) 0.0108(19) 0.0132(16) 0.0127(16)
C9B 0.035(2) 0.100(4) 0.030(2) 0.005(2) 0.0060(17) 0.019(2)
C10B 0.040(2) 0.126(5) 0.027(2) 0.007(2) 0.0151(18) 0.024(3)
C11B 0.0258(17) 0.055(2) 0.0273(18) 0.0059(16) 0.0139(14) 0.0070(15)
C12B 0.0229(17) 0.066(3) 0.0257(17) 0.0079(17) 0.0129(14) 0.0046(16)
O1C 0.0210(11) 0.0288(13) 0.0460(14) 0.0072(11) 0.0199(10) 0.0020(9)
O2C 0.0335(14) 0.0356(14) 0.0340(13) 0.0055(11) 0.0230(11) 0.0031(10)
N1C 0.0225(16) 0.107(3) 0.0254(16) -0.0006(18) 0.0121(13) -0.0065(17)
N2C 0.0200(16) 0.153(4) 0.0296(18) -0.003(2) 0.0135(14) 0.000(2)
C1C 0.033(2) 0.108(4) 0.0270(19) 0.005(2) 0.0148(17) -0.007(2)
C2C 0.0276(19) 0.074(3) 0.0264(18) 0.0001(19) 0.0038(15) -0.0017(18)
C3C 0.0222(16) 0.043(2) 0.0347(19) -0.0055(16) 0.0123(14) -0.0054(14)
C4C 0.0197(15) 0.0309(18) 0.0279(16) -0.0069(14) 0.0119(13) -0.0027(12)
C5C 0.0235(15) 0.0179(16) 0.0368(18) -0.0022(13) 0.0190(14) -0.0009(11)
C6C 0.0239(16) 0.0185(15) 0.0322(17) -0.0026(14) 0.0149(13) -0.0011(12)
C7C 0.0205(16) 0.044(2) 0.0270(17) -0.0114(16) 0.0127(13) -0.0024(14)
C8C 0.029(2) 0.065(3) 0.0224(18) -0.0078(16) 0.0131(16) -0.0011(16)
C9C 0.025(2) 0.136(5) 0.022(2) -0.010(2) 0.0022(17) 0.007(2)
C10C 0.016(2) 0.200(7) 0.028(2) -0.002(3) 0.0082(17) -0.001(3)
C11C 0.0217(17) 0.076(3) 0.0245(17) -0.0074(17) 0.0126(14) -0.0043(16)
C12C 0.0233(17) 0.053(2) 0.0257(17) -0.0083(16) 0.0129(14) -0.0065(15)

loop_
_atom_type_symbol
_atom_type_description
_atom_type_scat_dispersion_real
_atom_type_scat_dispersion_imag
_atom_type_scat_source
C C 0.0033 0.0016 'International Tables Vol C Tables 4.2.6.8 and 6.1.1.4'
H H 0.0000 0.0000 'International Tables Vol C Tables 4.2.6.8 and 6.1.1.4'
Co Co 0.3494 0.9721 'International Tables Vol C Tables 4.2.6.8 and 6.1.1.4'
N N 0.0061 0.0033 'International Tables Vol C Tables 4.2.6.8 and 6.1.1.4'
O O 0.0106 0.0060 'International Tables Vol C Tables 4.2.6.8 and 6.1.1.4'

loop_
_geom_angle_atom_site_label_1
_geom_angle_atom_site_label_2
_geom_angle_atom_site_label_3
_geom_angle
C101 Co1 C102 41.18(13)
C101 Co1 C105 40.92(14)
C101 Co1 C106 107.48(14)
C101 Co1 C110 121.88(14)
C102 Co1 C106 121.28(14)
C103 Co1 C101 68.98(15)
C103 Co1 C102 40.85(14)
C103 Co1 C104 41.08(14)
C103 Co1 C105 68.92(14)
C103 Co1 C106 156.61(14)
C103 Co1 C107 120.26(14)
C103 Co1 C109 122.90(15)
C103 Co1 C110 160.49(14)
C104 Co1 C101 68.91(15)
C104 Co1 C102 69.02(14)
C104 Co1 C105 40.82(14)
C104 Co1 C106 161.11(15)
C104 Co1 C110 123.91(14)
C105 Co1 C102 69.06(14)
C105 Co1 C106 124.46(14)
C105 Co1 C110 107.70(14)
C107 Co1 C101 123.78(14)
C107 Co1 C102 106.31(13)
C107 Co1 C104 156.26(15)
C107 Co1 C105 161.19(14)
C107 Co1 C106 41.18(13)
C107 Co1 C109 69.13(13)
C107 Co1 C110 69.24(13)
C108 Co1 C101 160.22(14)
C108 Co1 C102 122.55(14)
C108 Co1 C103 105.73(15)
C108 Co1 C104 120.40(14)
C108 Co1 C105 156.74(14)
C108 Co1 C106 69.40(14)
C108 Co1 C107 41.15(12)
C108 Co1 C109 41.04(14)
C108 Co1 C110 69.39(14)
C109 Co1 C101 157.74(15)
C109 Co1 C102 159.51(15)
C109 Co1 C104 106.68(15)
C109 Co1 C105 121.59(14)
C109 Co1 C106 69.25(14)
C109 Co1 C110 41.26(14)
C110 Co1 C102 157.59(14)
C110 Co1 C106 41.05(13)
Co1 C101 H101 126.4
C102 C101 Co1 69.54(19)
C102 C101 H101 126.0
C105 C101 Co1 69.58(19)
C105 C101 H101 126.0
C105 C101 C102 108.0(3)
Co1 C102 H102 126.8
C101 C102 Co1 69.28(19)
C101 C102 H102 126.2
C103 C102 Co1 69.25(19)
C103 C102 C101 107.6(3)
C103 C102 H102 126.2
Co1 C103 H103 126.2
C102 C103 Co1 69.91(18)
C102 C103 H103 125.8
C102 C103 C104 108.4(3)
C104 C103 Co1 69.64(18)
C104 C103 H103 125.8
Co1 C104 H104 126.6
C103 C104 Co1 69.27(18)
C103 C104 H104 126.1
C105 C104 Co1 69.63(19)
C105 C104 C103 107.9(3)
C105 C104 H104 126.1
Co1 C105 H105 126.6
C101 C105 Co1 69.50(19)
C101 C105 H105 125.9
C104 C105 Co1 69.55(19)
C104 C105 C101 108.2(3)
C104 C105 H105 125.9
Co1 C106 H106 127.0
C107 C106 Co1 69.09(18)
C107 C106 H106 126.1
C110 C106 Co1 69.41(18)
C110 C106 H106 126.1
C110 C106 C107 107.8(3)
Co1 C107 H107 126.7
C106 C107 Co1 69.72(18)
C106 C107 H107 125.9
C108 C107 Co1 69.27(18)
C108 C107 C106 108.2(3)
C108 C107 H107 125.9
Co1 C108 H108 126.3
C107 C108 Co1 69.58(18)
C107 C108 H108 126.0
C109 C108 Co1 69.72(19)
C109 C108 C107 108.1(3)
C109 C108 H108 126.0
Co1 C109 H109 126.9
C108 C109 Co1 69.24(18)
C108 C109 H109 125.9
C108 C109 C110 108.1(3)
C110 C109 Co1 69.55(19)
C110 C109 H109 125.9
Co1 C110 H110 126.7
C106 C110 Co1 69.54(18)
C106 C110 C109 107.8(3)
C106 C110 H110 126.1
C109 C110 Co1 69.20(19)
C109 C110 H110 126.1
C111 Co2 C116 107.36(14)
C111 Co2 C117 119.74(14)
C112 Co2 C111 41.26(14)
C112 Co2 C115 69.09(14)
C112 Co2 C116 126.47(14)
C112 Co2 C117 107.57(14)
C113 Co2 C111 69.24(15)
C113 Co2 C112 40.88(14)
C113 Co2 C115 68.87(14)
C113 Co2 C116 164.00(14)
C113 Co2 C117 125.83(14)
C113 Co2 C118 106.54(14)
C114 Co2 C111 69.09(15)
C114 Co2 C112 68.97(14)
C114 Co2 C113 41.10(14)
C114 Co2 C115 40.59(14)
C114 Co2 C116 153.75(14)
C114 Co2 C117 163.40(14)
C114 Co2 C118 125.26(15)
C115 Co2 C111 41.23(14)
C115 Co2 C116 119.57(14)
C115 Co2 C117 154.88(14)
C117 Co2 C116 41.18(13)
C118 Co2 C111 154.34(15)
C118 Co2 C112 119.03(14)
C118 Co2 C115 162.78(14)
C118 Co2 C116 69.38(13)
C118 Co2 C117 41.04(13)
C119 Co2 C111 163.69(16)
C119 Co2 C112 153.12(15)
C119 Co2 C113 118.01(15)
C119 Co2 C114 106.05(15)
C119 Co2 C115 125.21(15)
C119 Co2 C116 69.72(14)
C119 Co2 C117 69.29(14)
C119 Co2 C118 41.01(14)
C119 Co2 C120 41.64(14)
C120 Co2 C111 125.83(15)
C120 Co2 C112 164.21(14)
C120 Co2 C113 153.41(15)
C120 Co2 C114 118.57(14)
C120 Co2 C115 106.88(14)
C120 Co2 C116 41.12(13)
C120 Co2 C117 69.22(13)
C120 Co2 C118 69.38(13)
Co2 C111 H111 126.5
C112 C111 Co2 69.28(19)
C112 C111 H111 126.4
C115 C111 Co2 69.3(2)
C115 C111 H111 126.4
C115 C111 C112 107.1(3)
Co2 C112 H112 126.8
C111 C112 Co2 69.46(19)
C111 C112 H112 125.9
C113 C112 Co2 69.42(19)
C113 C112 C111 108.1(3)
C113 C112 H112 125.9
Co2 C113 H113 126.5
C112 C113 Co2 69.71(19)
C112 C113 H113 126.0
C112 C113 C114 107.9(3)
C114 C113 Co2 69.29(18)
C114 C113 H113 126.0
Co2 C114 H114 126.2
C113 C114 Co2 69.61(19)
C113 C114 H114 125.8
C115 C114 Co2 70.03(19)
C115 C114 C113 108.5(3)
C115 C114 H114 125.8
Co2 C115 H115 126.9
C111 C115 Co2 69.46(19)
C111 C115 H115 125.8
C114 C115 Co2 69.38(19)
C114 C115 C111 108.3(3)
C114 C115 H115 125.8
Co2 C116 H116 127.2
C117 C116 Co2 69.27(18)
C117 C116 H116 126.3
C120 C116 Co2 68.85(18)
C120 C116 H116 126.3
C120 C116 C117 107.4(3)
Co2 C117 H117 126.9
C116 C117 Co2 69.55(18)
C116 C117 H117 125.9
C118 C117 Co2 69.29(19)
C118 C117 C116 108.3(3)
C118 C117 H117 125.9
Co2 C118 H118 127.0
C117 C118 Co2 69.67(18)
C117 C118 H118 125.9
C119 C118 Co2 69.00(19)
C119 C118 C117 108.3(3)
C119 C118 H118 125.9
Co2 C119 H119 126.1
C118 C119 Co2 69.99(19)
C118 C119 H119 126.1
C118 C119 C120 107.9(3)
C120 C119 Co2 69.42(19)
C120 C119 H119 126.1
Co2 C120 H120 126.7
C116 C120 Co2 70.02(18)
C116 C120 C119 108.2(3)
C116 C120 H120 125.9
C119 C120 Co2 68.95(18)
C119 C120 H120 125.9
C121 Co3 C122 41.03(14)
C121 Co3 C123 69.44(14)
C121 Co3 C124 69.31(14)
C121 Co3 C125 41.04(12)
C121 Co3 C126 105.81(15)
C121 Co3 C127 118.94(15)
C121 Co3 C128 154.93(14)
C121 Co3 C129 162.12(15)
C121 Co3 C130 124.29(15)
C122 Co3 C123 41.13(14)
C122 Co3 C124 69.05(14)
C122 Co3 C125 68.84(13)
C122 Co3 C126 123.92(15)
C122 Co3 C127 106.41(15)
C122 Co3 C129 155.81(15)
C122 Co3 C130 161.49(15)
C123 Co3 C124 41.11(13)
C123 Co3 C130 156.11(14)
C125 Co3 C123 69.13(14)
C125 Co3 C124 41.01(13)
C125 Co3 C130 107.31(13)
C126 Co3 C123 161.65(14)
C126 Co3 C124 155.43(14)
C126 Co3 C125 119.64(14)
C126 Co3 C129 69.32(15)
C126 Co3 C130 40.97(14)
C127 Co3 C123 124.68(15)
C127 Co3 C124 162.70(15)
C127 Co3 C125 154.54(15)
C127 Co3 C126 40.91(15)
C127 Co3 C129 69.35(15)
C127 Co3 C130 68.86(15)
C128 Co3 C122 120.22(14)
C128 Co3 C123 107.33(15)
C128 Co3 C124 125.51(14)
C128 Co3 C125 162.90(14)
C128 Co3 C126 69.06(15)
C128 Co3 C127 41.19(15)
C128 Co3 C129 41.01(14)
C128 Co3 C130 68.77(14)
C129 Co3 C123 120.53(15)
C129 Co3 C124 107.57(14)
C129 Co3 C125 125.25(14)
C129 Co3 C130 41.03(14)
C130 Co3 C124 120.72(13)
Co3 C121 H121 126.0
C122 C121 Co3 69.67(19)
C122 C121 H121 126.1
C122 C121 C125 107.7(3)
C125 C121 Co3 69.76(18)
C125 C121 H121 126.1
Co3 C122 H122 127.0
C121 C122 Co3 69.30(19)
C121 C122 H122 125.8
C121 C122 C123 108.5(3)
C123 C122 Co3 69.56(19)
C123 C122 H122 125.8
Co3 C123 H123 126.5
C122 C123 Co3 69.3(2)
C122 C123 H123 126.2
C122 C123 C124 107.6(3)
C124 C123 Co3 69.60(19)
C124 C123 H123 126.2
Co3 C124 H124 126.9
C123 C124 Co3 69.29(19)
C123 C124 H124 126.1
C125 C124 Co3 69.31(17)
C125 C124 C123 107.8(3)
C125 C124 H124 126.1
Co3 C125 H125 126.9
C121 C125 Co3 69.20(18)
C121 C125 C124 108.4(3)
C121 C125 H125 125.8
C124 C125 Co3 69.69(17)
C124 C125 H125 125.8
Co3 C126 H126 126.3
C127 C126 Co3 69.5(2)
C127 C126 H126 126.0
C127 C126 C130 108.0(3)
C130 C126 Co3 69.73(18)
C130 C126 H126 126.0
Co3 C127 H127 126.6
C126 C127 Co3 69.57(19)
C126 C127 H127 126.1
C126 C127 C128 107.9(3)
C128 C127 Co3 69.38(19)
C128 C127 H127 126.1
Co3 C128 H128 126.7
C127 C128 Co3 69.4(2)
C127 C128 H128 125.8
C129 C128 Co3 69.6(2)
C129 C128 C127 108.3(3)
C129 C128 H128 125.8
Co3 C129 H129 126.3
C128 C129 Co3 69.4(2)
C128 C129 H129 126.3
C128 C129 C130 107.4(3)
C130 C129 Co3 69.6(2)
C130 C129 H129 126.3
Co3 C130 H130 127.1
C126 C130 Co3 69.30(19)
C126 C130 C129 108.4(3)
C126 C130 H130 125.8
C129 C130 Co3 69.34(19)
C129 C130 H130 125.8
C131 Co4 C132 41.12(14)
C131 Co4 C133 69.00(16)
C131 Co4 C135 40.99(15)
C131 Co4 C136 107.27(14)
C131 Co4 C137 124.36(15)
C131 Co4 C139 156.56(15)
C131 Co4 C140 121.15(14)
C133 Co4 C132 40.60(15)
C134 Co4 C131 69.24(16)
C134 Co4 C132 68.97(15)
C134 Co4 C133 41.21(15)
C134 Co4 C135 41.11(14)
C134 Co4 C136 158.37(15)
C134 Co4 C137 157.99(15)
C134 Co4 C138 120.87(16)
C134 Co4 C139 105.17(15)
C134 Co4 C140 121.42(15)
C135 Co4 C132 68.94(14)
C135 Co4 C133 69.08(15)
C135 Co4 C136 122.36(14)
C135 Co4 C137 160.22(15)
C135 Co4 C139 120.02(14)
C135 Co4 C140 105.52(14)
C136 Co4 C132 123.28(14)
C136 Co4 C133 159.22(15)
C137 Co4 C132 108.74(14)
C137 Co4 C133 122.79(15)
C137 Co4 C136 41.30(13)
C137 Co4 C139 69.12(14)
C137 Co4 C140 69.03(13)
C138 Co4 C131 161.32(15)
C138 Co4 C132 124.36(15)
C138 Co4 C133 107.35(15)
C138 Co4 C135 156.48(15)
C138 Co4 C136 69.29(14)
C138 Co4 C137 41.09(14)
C138 Co4 C139 40.97(14)
C138 Co4 C140 69.00(13)
C139 Co4 C132 159.95(14)
C139 Co4 C133 122.60(15)
C139 Co4 C136 69.13(13)
C140 Co4 C132 158.37(14)
C140 Co4 C133 158.82(14)
C140 Co4 C136 40.81(13)
C140 Co4 C139 41.05(12)
Co4 C131 H131 125.9
C132 C131 Co4 70.0(2)
C132 C131 H131 126.0
C135 C131 Co4 69.6(2)
C135 C131 H131 126.0
C135 C131 C132 108.0(3)
Co4 C132 H132 127.3
C131 C132 Co4 68.9(2)
C131 C132 H132 126.0
C133 C132 Co4 69.4(2)
C133 C132 C131 108.0(3)
C133 C132 H132 126.0
Co4 C133 H133 126.8
C132 C133 Co4 70.0(2)
C132 C133 H133 125.9
C132 C133 C134 108.1(3)
C134 C133 Co4 68.87(19)
C134 C133 H133 125.9
Co4 C134 H134 125.9
C133 C134 Co4 69.9(2)
C133 C134 H134 126.0
C135 C134 Co4 69.75(19)
C135 C134 C133 107.9(3)
C135 C134 H134 126.0
Co4 C135 H135 127.0
C131 C135 Co4 69.42(19)
C131 C135 C134 108.0(3)
C131 C135 H135 126.0
C134 C135 Co4 69.13(19)
C134 C135 H135 126.0
Co4 C136 H136 126.7
C137 C136 Co4 69.23(18)
C137 C136 H136 126.2
C140 C136 Co4 69.51(18)
C140 C136 H136 126.2
C140 C136 C137 107.7(3)
Co4 C137 H137 126.7
C136 C137 Co4 69.47(18)
C136 C137 H137 126.1
C138 C137 Co4 69.25(19)
C138 C137 C136 107.8(3)
C138 C137 H137 126.1
Co4 C138 H138 126.3
C137 C138 Co4 69.67(19)
C137 C138 H138 125.8
C139 C138 Co4 69.77(18)
C139 C138 C137 108.3(3)
C139 C138 H138 125.8
Co4 C139 H139 126.7
C138 C139 Co4 69.26(19)
C138 C139 H139 126.1
C138 C139 C140 107.8(3)
C140 C139 Co4 69.47(17)
C140 C139 H139 126.1
Co4 C140 H140 126.7
C136 C140 Co4 69.67(18)
C136 C140 C139 108.5(3)
C136 C140 H140 125.8
C139 C140 Co4 69.49(18)
C139 C140 H140 125.8
C1 N1 C12 118.1(3)
C10 N2 C11 116.7(3)
N1 C1 H1 117.9
N1 C1 C2 124.2(3)
C2 C1 H1 117.9
C1 C2 H2 121.0
C3 C2 C1 118.0(3)
C3 C2 H2 121.0
C2 C3 H3 120.1
C2 C3 C4 119.7(3)
C4 C3 H3 120.1
C3 C4 C5 119.4(3)
C3 C4 C12 117.9(3)
C12 C4 C5 122.7(3)
O1 C5 C4 120.4(3)
O1 C5 C6 121.2(3)
C6 C5 C4 118.4(3)
O2 C6 C5 121.4(3)
O2 C6 C7 120.8(3)
C5 C6 C7 117.7(3)
C8 C7 C6 118.6(3)
C11 C7 C6 122.7(3)
C11 C7 C8 118.7(3)
C7 C8 H8 120.7
C9 C8 C7 118.6(3)
C9 C8 H8 120.7
C8 C9 H9 120.5
C8 C9 C10 119.0(4)
C10 C9 H9 120.5
N2 C10 C9 124.5(4)
N2 C10 H10 117.8
C9 C10 H10 117.8
N2 C11 C7 122.6(3)
N2 C11 C12 117.8(3)
C7 C11 C12 119.6(3)
N1 C12 C4 122.1(3)
N1 C12 C11 119.1(3)
C4 C12 C11 118.8(3)
C1A N1A C12A 117.3(3)
C10A N2A C11A 117.3(3)
N1A C1A H1A 117.9
N1A C1A C2A 124.2(3)
C2A C1A H1A 117.9
C1A C2A H2A 120.9
C3A C2A C1A 118.2(3)
C3A C2A H2A 120.9
C2A C3A H3A 120.1
C2A C3A C4A 119.8(3)
C4A C3A H3A 120.1
C3A C4A C5A 119.5(3)
C3A C4A C12A 117.8(3)
C12A C4A C5A 122.8(3)
O1A C5A C4A 120.8(3)
O1A C5A C6A 121.0(3)
C6A C5A C4A 118.3(3)
O2A C6A C5A 121.4(3)
O2A C6A C7A 120.5(3)
C5A C6A C7A 118.1(3)
C8A C7A C6A 119.5(3)
C8A C7A C11A 118.2(3)
C11A C7A C6A 122.3(3)
C7A C8A H8A 120.5
C9A C8A C7A 119.0(3)
C9A C8A H8A 120.5
C8A C9A H9A 120.7
C8A C9A C10A 118.5(4)
C10A C9A H9A 120.7
N2A C10A C9A 124.4(4)
N2A C10A H10A 117.8
C9A C10A H10A 117.8
N2A C11A C7A 122.5(3)
N2A C11A C12A 118.3(3)
C7A C11A C12A 119.2(3)
N1A C12A C4A 122.6(3)
N1A C12A C11A 118.5(3)
C4A C12A C11A 118.9(3)
C1B N1B C12B 116.6(3)
C10B N2B C11B 117.1(3)
N1B C1B H1B 117.7
N1B C1B C2B 124.5(4)
C2B C1B H1B 117.7
C1B C2B H2B 120.6
C3B C2B C1B 118.8(4)
C3B C2B H2B 120.6
C2B C3B H3B 120.5
C2B C3B C4B 119.0(3)
C4B C3B H3B 120.5
C3B C4B C5B 119.4(3)
C12B C4B C3B 118.0(3)
C12B C4B C5B 122.6(3)
O1B C5B C4B 120.2(3)
O1B C5B C6B 121.8(3)
C6B C5B C4B 118.0(3)
O2B C6B C5B 121.3(3)
O2B C6B C7B 120.1(3)
C5B C6B C7B 118.6(3)
C8B C7B C6B 119.5(3)
C8B C7B C11B 117.6(3)
C11B C7B C6B 122.8(3)
C7B C8B H8B 120.1
C9B C8B C7B 119.7(3)
C9B C8B H8B 120.1
C8B C9B H9B 120.8
C8B C9B C10B 118.4(4)
C10B C9B H9B 120.8
N2B C10B C9B 124.1(4)
N2B C10B H10B 118.0
C9B C10B H10B 118.0
N2B C11B C7B 123.0(3)
N2B C11B C12B 118.6(3)
C7B C11B C12B 118.4(3)
N1B C12B C4B 123.0(3)
N1B C12B C11B 117.5(3)
C4B C12B C11B 119.6(3)
C1C N1C C12C 117.5(3)
C10C N2C C11C 116.8(3)
N1C C1C H1C 117.8
N1C C1C C2C 124.3(4)
C2C C1C H1C 117.8
C1C C2C H2C 120.9
C3C C2C C1C 118.1(3)
C3C C2C H2C 120.9
C2C C3C H3C 120.1
C2C C3C C4C 119.9(3)
C4C C3C H3C 120.1
C3C C4C C5C 119.7(3)
C3C C4C C12C 117.1(3)
C12C C4C C5C 123.1(3)
O1C C5C C4C 120.2(3)
O1C C5C C6C 121.4(3)
C6C C5C C4C 118.4(3)
O2C C6C C5C 121.4(3)
O2C C6C C7C 120.9(3)
C5C C6C C7C 117.6(3)
C8C C7C C6C 119.0(3)
C8C C7C C11C 117.8(3)
C11C C7C C6C 123.1(3)
C7C C8C H8C 120.2
C9C C8C C7C 119.6(3)
C9C C8C H8C 120.2
C8C C9C H9C 120.7
C8C C9C C10C 118.5(4)
C10C C9C H9C 120.7
N2C C10C C9C 124.2(4)
N2C C10C H10C 117.9
C9C C10C H10C 117.9
N2C C11C C7C 123.1(3)
N2C C11C C12C 117.6(3)
C7C C11C C12C 119.3(3)
N1C C12C C4C 123.0(3)
N1C C12C C11C 118.7(3)
C4C C12C C11C 118.3(3)

loop_
_geom_bond_atom_site_label_1
_geom_bond_atom_site_label_2
_geom_bond_distance
Co1 C101 2.029(3)
Co1 C102 2.032(3)
Co1 C103 2.024(3)
Co1 C104 2.029(3)
Co1 C105 2.030(3)
Co1 C106 2.034(3)
Co1 C107 2.026(3)
Co1 C108 2.021(3)
Co1 C109 2.028(3)
Co1 C110 2.032(3)
C101 H101 0.9500
C101 C102 1.428(5)
C101 C105 1.419(5)
C102 H102 0.9500
C102 C103 1.415(5)
C103 H103 0.9500
C103 C104 1.422(5)
C104 H104 0.9500
C104 C105 1.415(5)
C105 H105 0.9500
C106 H106 0.9500
C106 C107 1.428(5)
C106 C110 1.426(5)
C107 H107 0.9500
C107 C108 1.422(4)
C108 H108 0.9500
C108 C109 1.419(5)
C109 H109 0.9500
C109 C110 1.430(5)
C110 H110 0.9500
Co2 C111 2.029(3)
Co2 C112 2.027(3)
Co2 C113 2.023(3)
Co2 C114 2.019(3)
Co2 C115 2.027(3)
Co2 C116 2.034(3)
Co2 C117 2.030(3)
Co2 C118 2.025(3)
Co2 C119 2.012(3)
Co2 C120 2.018(3)
C111 H111 0.9500
C111 C112 1.429(5)
C111 C115 1.428(5)
C112 H112 0.9500
C112 C113 1.414(5)
C113 H113 0.9500
C113 C114 1.419(5)
C114 H114 0.9500
C114 C115 1.403(5)
C115 H115 0.9500
C116 H116 0.9500
C116 C117 1.429(5)
C116 C120 1.423(5)
C117 H117 0.9500
C117 C118 1.421(4)
C118 H118 0.9500
C118 C119 1.414(5)
C119 H119 0.9500
C119 C120 1.432(5)
C120 H120 0.9500
Co3 C121 2.020(3)
Co3 C122 2.025(3)
Co3 C123 2.028(3)
Co3 C124 2.032(3)
Co3 C125 2.027(3)
Co3 C126 2.025(3)
Co3 C127 2.024(3)
Co3 C128 2.024(3)
Co3 C129 2.027(3)
Co3 C130 2.031(3)
C121 H121 0.9500
C121 C122 1.417(5)
C121 C125 1.419(4)
C122 H122 0.9500
C122 C123 1.423(5)
C123 H123 0.9500
C123 C124 1.426(5)
C124 H124 0.9500
C124 C125 1.422(5)
C125 H125 0.9500
C126 H126 0.9500
C126 C127 1.415(5)
C126 C130 1.419(5)
C127 H127 0.9500
C127 C128 1.424(5)
C128 H128 0.9500
C128 C129 1.419(5)
C129 H129 0.9500
C129 C130 1.422(5)
C130 H130 0.9500
Co4 C131 2.019(3)
Co4 C132 2.035(3)
Co4 C133 2.027(3)
Co4 C134 2.013(3)
Co4 C135 2.022(3)
Co4 C136 2.026(3)
Co4 C137 2.023(3)
Co4 C138 2.018(3)
Co4 C139 2.025(3)
Co4 C140 2.024(3)
C131 H131 0.9500
C131 C132 1.424(5)
C131 C135 1.415(5)
C132 H132 0.9500
C132 C133 1.409(5)
C133 H133 0.9500
C133 C134 1.422(5)
C134 H134 0.9500
C134 C135 1.417(5)
C135 H135 0.9500
C136 H136 0.9500
C136 C137 1.428(5)
C136 C140 1.413(4)
C137 H137 0.9500
C137 C138 1.418(5)
C138 H138 0.9500
C138 C139 1.415(5)
C139 H139 0.9500
C139 C140 1.420(4)
C140 H140 0.9500
O1 C5 1.268(4)
O2 C6 1.257(4)
N1 C1 1.325(4)
N1 C12 1.350(4)
N2 C10 1.336(5)
N2 C11 1.353(4)
C1 H1 0.9500
C1 C2 1.396(5)
C2 H2 0.9500
C2 C3 1.372(5)
C3 H3 0.9500
C3 C4 1.403(4)
C4 C5 1.460(4)
C4 C12 1.412(4)
C5 C6 1.456(5)
C6 C7 1.471(4)
C7 C8 1.400(5)
C7 C11 1.399(4)
C8 H8 0.9500
C8 C9 1.367(5)
C9 H9 0.9500
C9 C10 1.380(6)
C10 H10 0.9500
C11 C12 1.463(4)
O1A C5A 1.260(4)
O2A C6A 1.266(4)
N1A C1A 1.333(5)
N1A C12A 1.349(4)
N2A C10A 1.333(5)
N2A C11A 1.342(4)
C1A H1A 0.9500
C1A C2A 1.390(5)
C2A H2A 0.9500
C2A C3A 1.369(5)
C3A H3A 0.9500
C3A C4A 1.397(4)
C4A C5A 1.462(4)
C4A C12A 1.411(4)
C5A C6A 1.458(4)
C6A C7A 1.470(4)
C7A C8A 1.399(5)
C7A C11A 1.414(4)
C8A H8A 0.9500
C8A C9A 1.374(5)
C9A H9A 0.9500
C9A C10A 1.385(5)
C10A H10A 0.9500
C11A C12A 1.474(5)
O1B C5B 1.261(4)
O2B C6B 1.266(4)
N1B C1B 1.333(5)
N1B C12B 1.354(4)
N2B C10B 1.333(5)
N2B C11B 1.353(4)
C1B H1B 0.9500
C1B C2B 1.378(5)
C2B H2B 0.9500
C2B C3B 1.370(5)
C3B H3B 0.9500
C3B C4B 1.401(5)
C4B C5B 1.468(4)
C4B C12B 1.401(5)
C5B C6B 1.448(5)
C6B C7B 1.463(4)
C7B C8B 1.405(5)
C7B C11B 1.407(4)
C8B H8B 0.9500
C8B C9B 1.363(5)
C9B H9B 0.9500
C9B C10B 1.398(5)
C10B H10B 0.9500
C11B C12B 1.476(5)
O1C C5C 1.262(3)
O2C C6C 1.255(4)
N1C C1C 1.327(5)
N1C C12C 1.348(4)
N2C C10C 1.335(5)
N2C C11C 1.353(4)
C1C H1C 0.9500
C1C C2C 1.390(5)
C2C H2C 0.9500
C2C C3C 1.375(5)
C3C H3C 0.9500
C3C C4C 1.403(4)
C4C C5C 1.461(4)
C4C C12C 1.412(4)
C5C C6C 1.455(4)
C6C C7C 1.462(4)
C7C C8C 1.404(5)
C7C C11C 1.406(5)
C8C H8C 0.9500
C8C C9C 1.361(5)
C9C H9C 0.9500
C9C C10C 1.399(6)
C10C H10C 0.9500
C11C C12C 1.470(5)
